data_7054920
loop_
_publ_author_name
'Marin, Luminita'
'van der Lee, Arie'
'Shova, Sergiu'
'Arvinte, Adina'
'Barboiu, Mihail'

_publ_section_title
;
 Molecular amorphous glasses toward large azomethine crystals with
 aggregation-induced emission
;
_journal_issue 8
_journal_name_full 'New J. Chem.'
_journal_page_first 6404
_journal_paper_doi 10.1039/C5NJ01052G
_journal_volume 39
_journal_year 2015
_chemical_formula_moiety 'C18 H21 N O2'
_chemical_formula_sum 'C18 H21 N O2'
_chemical_formula_weight 283.36
_space_group_IT_number 14
_symmetry_cell_setting monoclinic
_symmetry_space_group_name_Hall '-P 2ybc'
_symmetry_space_group_name_H-M 'P 1 21/c 1'
_atom_sites_solution_hydrogens difmap
_atom_sites_solution_primary iterative
_audit_update_record
;
2015-06-05 deposited with the CCDC.
2015-06-10 downloaded from the CCDC.
;
_cell_angle_alpha 90
_cell_angle_beta 107.107(5)
_cell_angle_gamma 90
_cell_formula_units_Z 4
_cell_length_a 9.1728(5)
_cell_length_b 13.3311(5)
_cell_length_c 13.1709(6)
_cell_measurement_reflns_used 5568
_cell_measurement_temperature 175
_cell_measurement_theta_max 37.4711
_cell_measurement_theta_min 4.4171
_cell_volume 1539.33(13)
_computing_cell_refinement
;
CrysAlisPro, Agilent Technologies,
Version 1.171.35.11 (release 16-05-2011 CrysAlis171 .NET)
(compiled May 16 2011,17:55:39)
;
_computing_data_collection
;
CrysAlisPro, Agilent Technologies,
Version 1.171.35.11 (release 16-05-2011 CrysAlis171 .NET)
(compiled May 16 2011,17:55:39)
;
_computing_data_reduction
;
CrysAlisPro, Agilent Technologies,
Version 1.171.35.11 (release 16-05-2011 CrysAlis171 .NET)
(compiled May 16 2011,17:55:39)
;
_computing_molecular_graphics 'CAMERON (Watkin et al., 1996)'
_computing_publication_material 'CRYSTALS (Betteridge et al., 2003)'
_computing_structure_refinement 'CRYSTALS (Betteridge et al., 2003)'
_computing_structure_solution 'Superflip (Palatinus & Chapuis, 2007)'
_diffrn_ambient_temperature 175
_diffrn_detector_area_resol_mean 16.0143
_diffrn_measured_fraction_theta_full 0.997
_diffrn_measured_fraction_theta_max 0.966
_diffrn_measurement_details
;
  1 omega   48.00  113.00   1.0000   12.1000
omega____ theta____ kappa____ phi______ frames
    -       38.0125  179.0000  -30.0000 65

  2 omega  -29.00   -3.00   1.0000   12.1000
omega____ theta____ kappa____ phi______ frames
    -       38.0125  -38.0000  -90.0000 26

  3 omega   10.00  105.00   1.0000   12.1000
omega____ theta____ kappa____ phi______ frames
    -       38.0125   77.0000   30.0000 95

  4 omega  -35.00  104.00   1.0000   12.1000
omega____ theta____ kappa____ phi______ frames
    -       38.0125    0.0000  -90.0000 139

  5 omega   30.00   57.00   1.0000   12.1000
omega____ theta____ kappa____ phi______ frames
    -       38.0125  -38.0000  -90.0000 27

  6 omega  -92.00  -60.00   1.0000   12.1000
omega____ theta____ kappa____ phi______ frames
    -      -38.7938  179.0000  -30.0000 32

  7 omega  -81.00  -53.00   1.0000   12.1000
omega____ theta____ kappa____ phi______ frames
    -      -38.7938  179.0000   90.0000 28

  8 omega  -89.00  -30.00   1.0000   12.1000
omega____ theta____ kappa____ phi______ frames
    -      -38.7938  139.0000  -35.0000 59

  9 omega -104.00  -75.00   1.0000   12.1000
omega____ theta____ kappa____ phi______ frames
    -      -38.7938  139.0000   96.0000 29

 10 omega -115.00  -62.00   1.0000   12.1000
omega____ theta____ kappa____ phi______ frames
    -      -38.7938  179.0000   30.0000 53

 11 omega    8.00  108.00   1.0000   12.1000
omega____ theta____ kappa____ phi______ frames
    -       38.0125   77.0000  120.0000 100

 12 omega    8.00  108.00   1.0000   12.1000
omega____ theta____ kappa____ phi______ frames
    -       38.0125   77.0000 -150.0000 100

 13 omega  -34.00    2.00   1.0000   12.1000
omega____ theta____ kappa____ phi______ frames
    -       38.0125  -38.0000   90.0000 36

 14 omega   13.00  110.00   1.0000   12.1000
omega____ theta____ kappa____ phi______ frames
    -       38.0125   38.0000  -30.0000 97

;
_diffrn_measurement_device Area
_diffrn_measurement_device_type 'Xcalibur, Sapphire3, Gemini'
_diffrn_measurement_method '\w scans'
_diffrn_orient_matrix_UB_11 0.0065128000
_diffrn_orient_matrix_UB_12 0.0219029000
_diffrn_orient_matrix_UB_13 -0.0475599000
_diffrn_orient_matrix_UB_21 -0.0049570000
_diffrn_orient_matrix_UB_22 0.0484705000
_diffrn_orient_matrix_UB_23 0.0209443000
_diffrn_orient_matrix_UB_31 0.0804830000
_diffrn_orient_matrix_UB_32 0.0012568000
_diffrn_orient_matrix_UB_33 0.0217900000
_diffrn_radiation_monochromator graphite
_diffrn_radiation_source 'Enhance (Mo) X-ray Source'
_diffrn_radiation_type 'Mo K\a'
_diffrn_radiation_wavelength 0.71073
_diffrn_reflns_av_R_equivalents 0.060
_diffrn_reflns_av_unetI/netI 0.1572
_diffrn_reflns_limit_h_max 15
_diffrn_reflns_limit_h_min -15
_diffrn_reflns_limit_k_max 22
_diffrn_reflns_limit_k_min -22
_diffrn_reflns_limit_l_max 22
_diffrn_reflns_limit_l_min -22
_diffrn_reflns_number 45278
_diffrn_reflns_theta_full 34.931
_diffrn_reflns_theta_max 37.560
_diffrn_reflns_theta_min 4.426
_exptl_absorpt_coefficient_mu 0.079
_exptl_absorpt_correction_T_max 1.00000
_exptl_absorpt_correction_T_min 0.99460
_exptl_absorpt_correction_type multi-scan
_exptl_absorpt_process_details
;
CrysAlisPro, Agilent Technologies,
Version 1.171.35.11 (release 16-05-2011 CrysAlis171 .NET)
(compiled May 16 2011,17:55:39)
Empirical absorption correction using spherical harmonics,
 implemented in SCALE3 ABSPACK scaling algorithm.
;
_exptl_crystal_colour colourless
_exptl_crystal_density_diffrn 1.223
_exptl_crystal_density_method 'not measured'
_exptl_crystal_description prism
_exptl_crystal_F_000 608.000
_exptl_crystal_size_max 0.550
_exptl_crystal_size_mid 0.500
_exptl_crystal_size_min 0.300
_refine_diff_density_max 0.46
_refine_diff_density_min -0.28
_refine_ls_extinction_method None
_refine_ls_goodness_of_fit_ref 0.9423
_refine_ls_hydrogen_treatment constr
_refine_ls_matrix_type full
_refine_ls_number_parameters 218
_refine_ls_number_reflns 3132
_refine_ls_number_restraints 28
_refine_ls_R_factor_all 0.0719
_refine_ls_R_factor_gt 0.0629
_refine_ls_shift/su_max 0.0078854
_refine_ls_shift/su_mean 0.0004914
_refine_ls_structure_factor_coef F
_refine_ls_weighting_details
;
 Method, part 1, Chebychev polynomial, (Watkin, 1994, Prince, 1982)
 [weight] = 1.0/[A~0~*T~0~(x)+A~1~*T~1~(x) ... +A~n-1~]*T~n-1~(x)]
 where A~i~ are the Chebychev coefficients listed below and x= Fcalc/Fmax
 Method = Robust Weighting (Prince, 1982)
 W = [weight] * [1-(deltaF/6*sigmaF)^2^]^2^
 A~i~ are:
 40.9 51.8 43.8 20.5 4.83
;
_refine_ls_weighting_scheme calc
_refine_ls_wR_factor_all 0.0609
_refine_ls_wR_factor_gt 0.0599
_refine_ls_wR_factor_ref 0.0599
_reflns_limit_h_max 14
_reflns_limit_h_min -15
_reflns_limit_k_max 22
_reflns_limit_k_min 0
_reflns_limit_l_max 22
_reflns_limit_l_min 0
_reflns_number_gt 3132
_reflns_number_total 7870
_reflns_threshold_expression I>2.0\s(I)
_oxford_diffrn_Wilson_B_factor 1.17
_oxford_diffrn_Wilson_scale 0.06
_oxford_refine_ls_r_factor_ref 0.0629
_oxford_refine_ls_scale 5.299(18)
_oxford_reflns_number_all 3552
_oxford_reflns_threshold_expression_ref I>2.0\s(I)
_cod_data_source_file c5nj01052g1.cif
_cod_data_source_block 6
_cod_depositor_comments 'Adding full bibliography for 7054919--7054928.cif.'
_cod_original_sg_symbol_H-M 'P 21/c '
_cod_database_code 7054920
_cell_oxdiff_length_a 9.1732(3)
_cell_oxdiff_length_b 13.3316(5)
_cell_oxdiff_length_c 13.1691(5)
_cell_oxdiff_angle_alpha 90.003(3)
_cell_oxdiff_angle_beta 107.096(3)
_cell_oxdiff_angle_gamma 90.044(3)
_cell_oxdiff_volume 1539.33(10)
_montpellier_reflns_maxres 0.58
_montpellier_reflns_completeness_maxres 96.63
_montpellier_reflns_redundancy_maxres 5.66

loop_
_symmetry_equiv_pos_as_xyz
x,y,z
-x,-y,-z
x,-y+1/2,z+1/2
-x,y+1/2,-z+1/2

loop_
_atom_site_label
_atom_site_type_symbol
_atom_site_fract_x
_atom_site_fract_y
_atom_site_fract_z
_atom_site_U_iso_or_equiv
_atom_site_occupancy
_atom_site_adp_type
_atom_site_refinement_flags_posn
_atom_site_refinement_flags_adp
_atom_site_refinement_flags_occupancy
_atom_site_disorder_assembly
_atom_site_disorder_group
O1 O 0.83685(12) 0.26407(7) 1.00924(7) 0.0278 1.0000 Uani . . . . .
C2 C 0.83750(13) 0.31402(9) 0.91986(8) 0.0202 1.0000 Uani . . . . .
C3 C 0.83001(13) 0.26219(8) 0.82502(9) 0.0190 1.0000 Uani . . . . .
O4 O 0.82841(12) 0.16056(7) 0.83414(7) 0.0273 1.0000 Uani . . . . .
C5 C 0.82603(18) 0.10323(10) 0.74216(10) 0.0299 1.0000 Uani . . . . .
H53 H 0.8343 0.0352 0.7657 0.0427 1.0000 Uiso R . . . .
H52 H 0.9111 0.1204 0.7150 0.0418 1.0000 Uiso R . . . .
H51 H 0.7317 0.1134 0.6892 0.0424 1.0000 Uiso R . . . .
C6 C 0.82345(14) 0.31464(9) 0.73324(9) 0.0203 1.0000 Uani . . . . .
C7 C 0.82934(13) 0.42024(9) 0.73500(9) 0.0202 1.0000 Uani . . . . .
C8 C 0.80580(14) 0.47947(9) 0.63793(9) 0.0212 1.0000 Uani . . . . .
N9 N 0.77286(12) 0.44348(7) 0.54386(8) 0.0207 1.0000 Uani . . . . .
C10 C 0.74184(13) 0.51557(9) 0.45959(9) 0.0195 1.0000 Uani . . . . .
C11 C 0.84315(14) 0.59211(9) 0.45580(9) 0.0216 1.0000 Uani . . . . .
C12 C 0.80511(15) 0.66243(9) 0.37366(10) 0.0246 1.0000 Uani . . . . .
C13 C 0.66553(15) 0.65784(10) 0.29434(10) 0.0252 1.0000 Uani . . . . .
C14 C 0.56666(15) 0.57908(10) 0.29785(11) 0.0281 1.0000 Uani . . . . .
C15 C 0.60427(14) 0.50815(10) 0.37879(10) 0.0262 1.0000 Uani . . . . .
H151 H 0.5347 0.4553 0.3785 0.0300 1.0000 Uiso R . . . .
H141 H 0.4709 0.5750 0.2449 0.0325 1.0000 Uiso R . . . .
C16 C 0.62167(18) 0.73684(10) 0.20747(11) 0.0351 1.0000 Uani D . . . .
C17 C 0.72116(18) 0.73451(10) 0.13105(12) 0.0347 0.914(4) Uani D U P 1 1
C18 C 0.70732(18) 0.64245(11) 0.06200(13) 0.0388 0.914(4) Uani D U P 1 1
C19 C 0.5572(3) 0.63294(15) -0.02417(16) 0.0525 0.914(4) Uani D U P 1 1
H121 H 0.8749 0.7129 0.3736 0.0288 1.0000 Uiso R . . . .
H111 H 0.9359 0.5961 0.5074 0.0253 1.0000 Uiso R . . . .
H81 H 0.8143 0.5504 0.6477 0.0238 1.0000 Uiso R . . . .
C20 C 0.84328(15) 0.47042(9) 0.83031(9) 0.0236 1.0000 Uani . . . . .
C21 C 0.84698(15) 0.41779(9) 0.92216(9) 0.0234 1.0000 Uani . . . . .
H211 H 0.8553 0.4500 0.9862 0.0254 1.0000 Uiso R . . . .
H201 H 0.8467 0.5411 0.8320 0.0270 1.0000 Uiso R . . . .
H61 H 0.8182 0.2804 0.6719 0.0235 1.0000 Uiso R . . . .
H11 H 0.8091 0.2053 1.0000 0.0403 1.0000 Uiso R . . . .
C181 C 0.588(2) 0.6277(10) 0.0433(10) 0.0490 0.086(4) Uani D U P 1 2
C171 C 0.653(2) 0.7205(10) 0.1024(9) 0.0480 0.086(4) Uani D U P 1 2
C191 C 0.615(3) 0.6173(15) -0.0631(11) 0.0541 0.086(4) Uani D U P 1 2
H171 H 0.8248 0.7409 0.1723 0.0437 0.914(4) Uiso R . P 1 1
H172 H 0.6930 0.7906 0.0850 0.0437 0.914(4) Uiso R . P 1 1
H1711 H 0.7390 0.7500 0.0884 0.0586 0.086(4) Uiso R . P 1 2
H1712 H 0.5638 0.7576 0.0672 0.0586 0.086(4) Uiso R . P 1 2
H181 H 0.7867 0.6445 0.0292 0.0482 0.914(4) Uiso R . P 1 1
H182 H 0.7197 0.5849 0.1063 0.0482 0.914(4) Uiso R . P 1 1
H1811 H 0.6535 0.5834 0.0929 0.0585 0.086(4) Uiso R . P 1 2
H1812 H 0.4852 0.6075 0.0313 0.0585 0.086(4) Uiso R . P 1 2
H191 H 0.5567 0.5736 -0.0642 0.0679 0.914(4) Uiso R . P 1 1
H192 H 0.5435 0.6896 -0.0697 0.0679 0.914(4) Uiso R . P 1 1
H193 H 0.4766 0.6301 0.0075 0.0679 0.914(4) Uiso R . P 1 1
H1911 H 0.6010 0.5502 -0.0885 0.0589 0.086(4) Uiso R . P 1 2
H1912 H 0.7181 0.6366 -0.0522 0.0589 0.086(4) Uiso R . P 1 2
H1913 H 0.5498 0.6607 -0.1138 0.0589 0.086(4) Uiso R . P 1 2
H161 H 0.6328 0.8010 0.2403 0.0408 0.914(4) Uiso R . P 1 1
H162 H 0.5181 0.7269 0.1676 0.0408 0.914(4) Uiso R . P 1 1
H163 H 0.6985 0.7866 0.2304 0.0408 0.086(4) Uiso R . P 1 2
H164 H 0.5272 0.7625 0.2121 0.0408 0.086(4) Uiso R . P 1 2

loop_
_atom_site_aniso_label
_atom_site_aniso_U_11
_atom_site_aniso_U_22
_atom_site_aniso_U_33
_atom_site_aniso_U_23
_atom_site_aniso_U_13
_atom_site_aniso_U_12
O1 0.0520(6) 0.0209(4) 0.0130(4) 0.0003(3) 0.0132(4) -0.0009(4)
C2 0.0270(6) 0.0219(5) 0.0127(5) 0.0011(4) 0.0077(4) 0.0001(4)
C3 0.0263(5) 0.0163(5) 0.0156(5) 0.0008(4) 0.0078(4) 0.0016(4)
O4 0.0522(6) 0.0171(4) 0.0156(4) 0.0007(3) 0.0144(4) 0.0024(4)
C5 0.0509(8) 0.0204(6) 0.0205(6) -0.0031(4) 0.0137(5) 0.0039(5)
C6 0.0293(6) 0.0202(5) 0.0129(5) -0.0006(4) 0.0087(4) 0.0019(4)
C7 0.0253(5) 0.0207(5) 0.0162(5) 0.0014(4) 0.0087(4) -0.0003(4)
C8 0.0287(6) 0.0177(5) 0.0195(5) 0.0035(4) 0.0107(4) 0.0014(4)
N9 0.0282(5) 0.0173(5) 0.0184(5) 0.0027(3) 0.0095(4) -0.0002(4)
C10 0.0257(5) 0.0175(5) 0.0171(5) 0.0020(4) 0.0089(4) 0.0023(4)
C11 0.0269(6) 0.0208(5) 0.0176(5) 0.0013(4) 0.0071(4) -0.0012(4)
C12 0.0319(6) 0.0201(5) 0.0228(6) 0.0026(4) 0.0095(5) -0.0022(4)
C13 0.0302(6) 0.0234(6) 0.0228(6) 0.0065(4) 0.0090(5) 0.0055(5)
C14 0.0239(6) 0.0330(7) 0.0249(6) 0.0080(5) 0.0034(4) 0.0001(5)
C15 0.0265(6) 0.0271(6) 0.0247(6) 0.0047(5) 0.0069(5) -0.0038(5)
C16 0.0450(8) 0.0285(7) 0.0306(7) 0.0139(5) 0.0089(6) 0.0072(6)
C17 0.0469(10) 0.0307(8) 0.0243(8) 0.0058(6) 0.0070(7) -0.0084(7)
C18 0.0491(10) 0.0393(9) 0.0310(8) 0.0069(6) 0.0166(7) 0.0016(7)
C19 0.0683(14) 0.0485(11) 0.0350(10) -0.0043(8) 0.0066(9) -0.0126(9)
C20 0.0341(6) 0.0177(5) 0.0196(6) -0.0007(4) 0.0090(4) -0.0030(4)
C21 0.0342(6) 0.0214(6) 0.0152(5) -0.0039(4) 0.0083(4) -0.0025(4)
C181 0.055(5) 0.043(5) 0.044(5) 0.015(4) 0.007(4) 0.004(4)
C171 0.062(5) 0.035(4) 0.032(5) 0.010(4) -0.011(4) -0.013(4)
C191 0.074(5) 0.055(5) 0.036(4) 0.000(4) 0.019(4) -0.007(5)

loop_
_atom_type_symbol
_atom_type_scat_dispersion_real
_atom_type_scat_dispersion_imag
_atom_type_scat_Cromer_Mann_a1
_atom_type_scat_Cromer_Mann_b1
_atom_type_scat_Cromer_Mann_a2
_atom_type_scat_Cromer_Mann_b2
_atom_type_scat_Cromer_Mann_a3
_atom_type_scat_Cromer_Mann_b3
_atom_type_scat_Cromer_Mann_a4
_atom_type_scat_Cromer_Mann_b4
_atom_type_scat_Cromer_Mann_c
_atom_type_scat_source
C 0.0033 0.0016 2.3100 20.8439 1.0200 10.2075 1.5886 0.5687 0.8650 51.6512 0.2156 'International Tables Vol C 4.2.6.8 and 6.1.1.4'
H 0.0000 0.0000 0.4930 10.5109 0.3229 26.1257 0.1402 3.1424 0.0408 57.7998 0.0030 'International Tables Vol C 4.2.6.8 and 6.1.1.4'
O 0.0106 0.0060 3.0485 13.2771 2.2868 5.7011 1.5463 0.3239 0.8670 32.9089 0.2508 'International Tables Vol C 4.2.6.8 and 6.1.1.4'
N 0.0061 0.0033 12.2126 0.0057 3.1322 9.8933 2.0125 28.9975 1.1663 0.5826 -11.5290 'International Tables Vol C 4.2.6.8 and 6.1.1.4'

loop_
_montpellier_diffrn_reflns_class_number
_montpellier_diffrn_reflns_class_d_res_high
_montpellier_diffrn_reflns_class_d_res_low
_montpellier_diffrn_reflns_class_redundancy
_montpellier_diffrn_reflns_class_av_i/ui
_diffrn_reflns_class_av_R_eq
_montpellier_diffrn_reflns_class_completeness_shell
_montpellier_diffrn_reflns_class_cumul_completeness
0 100.0 1.28 7.9 61.32 0.019 98.0 97.95
1 1.28 1.01 7.9 26.00 0.043 100.0 98.97
2 1.01 0.89 6.9 13.22 0.087 100.0 99.31
3 0.88 0.80 6.2 8.22 0.153 100.0 99.48
4 0.80 0.74 5.7 6.95 0.179 100.0 99.58
5 0.74 0.70 5.3 6.01 0.202 100.0 99.65
6 0.70 0.66 4.9 5.14 0.237 100.0 99.70
7 0.66 0.64 4.5 4.08 0.288 100.0 99.74
8 0.64 0.61 4.3 3.88 0.310 100.0 99.77
9 0.61 0.58 3.0 3.28 0.329 75.4 96.63

loop_
_geom_angle_atom_site_label_1
_geom_angle_atom_site_label_2
_geom_angle_atom_site_label_3
_geom_angle
_geom_angle_publ_flag
C2 O1 H11 114.9 no
O1 C2 C3 121.14(11) yes
O1 C2 C21 119.22(10) yes
C3 C2 C21 119.63(10) yes
C2 C3 O4 114.10(10) yes
C2 C3 C6 120.31(11) yes
O4 C3 C6 125.59(10) yes
C3 O4 C5 117.14(9) yes
O4 C5 H53 104.7 no
O4 C5 H52 111.8 no
H53 C5 H52 110.2 no
O4 C5 H51 109.3 no
H53 C5 H51 110.1 no
H52 C5 H51 110.6 no
C3 C6 C7 119.96(10) yes
C3 C6 H61 119.7 no
C7 C6 H61 120.3 no
C6 C7 C8 121.98(10) yes
C6 C7 C20 119.15(10) yes
C8 C7 C20 118.58(10) yes
C7 C8 N9 125.16(11) yes
C7 C8 H81 115.6 no
N9 C8 H81 119.3 no
C8 N9 C10 115.81(10) yes
N9 C10 C11 122.52(10) yes
N9 C10 C15 118.21(10) yes
C11 C10 C15 119.27(11) yes
C10 C11 C12 120.20(11) yes
C10 C11 H111 119.8 no
C12 C11 H111 120.0 no
C11 C12 C13 121.05(11) yes
C11 C12 H121 118.1 no
C13 C12 H121 120.8 no
C12 C13 C14 118.02(11) yes
C12 C13 C16 120.97(12) yes
C14 C13 C16 121.00(12) yes
C13 C14 C15 121.29(12) yes
C13 C14 H141 119.2 no
C15 C14 H141 119.5 no
C10 C15 C14 120.10(11) yes
C10 C15 H151 120.8 no
C14 C15 H151 119.1 no
C13 C16 C17 113.59(12) yes
C13 C16 H161 108.2 no
C17 C16 H161 108.1 no
C13 C16 H162 108.7 no
C17 C16 H162 108.8 no
H161 C16 H162 109.5 no
C13 C16 C171 120.7(8) yes
C13 C16 H163 103.7 no
C171 C16 H163 94.1 no
C13 C16 H164 104.2 no
C171 C16 H164 122.2 no
H163 C16 H164 109.5 no
C16 C17 C18 116.58(5) yes
C16 C17 H171 108.0 no
C18 C17 H171 108.0 no
C16 C17 H172 107.4 no
C18 C17 H172 107.2 no
H171 C17 H172 109.5 no
C17 C18 C19 114.66(5) yes
C17 C18 H181 108.1 no
C19 C18 H181 108.2 no
C17 C18 H182 108.2 no
C19 C18 H182 108.2 no
H181 C18 H182 109.5 no
C18 C19 H191 110.0 no
C18 C19 H192 109.2 no
H191 C19 H192 109.5 no
C18 C19 H193 109.2 no
H191 C19 H193 109.5 no
H192 C19 H193 109.5 no
C7 C20 C21 120.89(11) yes
C7 C20 H201 119.7 no
C21 C20 H201 119.4 no
C20 C21 C2 119.96(10) yes
C20 C21 H211 122.1 no
C2 C21 H211 118.0 no
C171 C181 C191 114.64(5) yes
C171 C181 H1811 94.8 no
C191 C181 H1811 110.0 no
C171 C181 H1812 123.1 no
C191 C181 H1812 104.2 no
H1811 C181 H1812 109.5 no
C16 C171 C181 116.56(5) yes
C16 C171 H1711 120.8 no
C181 C171 H1711 117.9 no
C16 C171 H1712 90.4 no
C181 C171 H1712 91.5 no
H1711 C171 H1712 109.5 no
C181 C191 H1911 112.0 no
C181 C191 H1912 105.3 no
H1911 C191 H1912 109.5 no
C181 C191 H1913 111.1 no
H1911 C191 H1913 109.5 no
H1912 C191 H1913 109.5 no

loop_
_geom_bond_atom_site_label_1
_geom_bond_atom_site_label_2
_geom_bond_distance
_geom_bond_publ_flag
O1 C2 1.3541(14) yes
O1 H11 0.822 no
C2 C3 1.4113(15) yes
C2 C21 1.3859(17) yes
C3 O4 1.3606(14) yes
C3 C6 1.3824(15) yes
O4 C5 1.4271(14) yes
C5 H53 0.954 no
C5 H52 0.976 no
C5 H51 0.948 no
C6 C7 1.4087(16) yes
C6 H61 0.917 no
C7 C8 1.4636(15) yes
C7 C20 1.3946(16) yes
C8 N9 1.2793(16) yes
C8 H81 0.955 no
N9 C10 1.4320(14) yes
C10 C11 1.3909(17) yes
C10 C15 1.3945(17) yes
C11 C12 1.3960(16) yes
C11 H111 0.921 no
C12 C13 1.3955(19) yes
C12 H121 0.929 no
C13 C14 1.3970(18) yes
C13 C16 1.5197(17) yes
C14 C15 1.3904(17) yes
C14 H141 0.949 no
C15 H151 0.950 no
C16 C17 1.545(2) yes
C16 H161 0.950 no
C16 H162 0.950 no
C16 C171 1.508(5) yes
C16 H163 0.950 no
C16 H164 0.950 no
C17 C18 1.510(2) yes
C17 H171 0.950 no
C17 H172 0.950 no
C18 C19 1.511(2) yes
C18 H181 0.950 no
C18 H182 0.950 no
C19 H191 0.950 no
C19 H192 0.950 no
C19 H193 0.950 no
C20 C21 1.3902(16) yes
C20 H201 0.943 no
C21 H211 0.929 no
C181 C171 1.488(5) yes
C181 C191 1.499(5) yes
C181 H1811 0.950 no
C181 H1812 0.950 no
C171 H1711 0.950 no
C171 H1712 0.950 no
C191 H1911 0.950 no
C191 H1912 0.950 no
C191 H1913 0.950 no

loop_
_geom_hbond_atom_site_label_D
_geom_hbond_atom_site_label_H
_geom_hbond_atom_site_label_A
_geom_hbond_site_symmetry_A
_geom_hbond_angle_DHA
_geom_hbond_distance_DH
_geom_hbond_distance_HA
_geom_hbond_distance_DA
_geom_hbond_publ_flag
C6 H61 O1 3_554 163.63(4) 0.917 2.277 3.168(5) yes
O1 H11 N9 3_555 156.69(4) 0.822 2.119 2.892(5) yes
